data_4067216
loop_
_publ_author_name
'Dureen, Meghan A.'
'Brown, Christopher C.'
'Stephan, Douglas W.'

_publ_section_title
;
 Deprotonation and Addition Reactions of Frustrated Lewis Pairs with
 Alkynes
;
_journal_issue 23
_journal_name_full Organometallics
_journal_page_first 6594
_journal_paper_doi 10.1021/om1009044
_journal_volume 29
_journal_year 2010
_chemical_formula_sum 'C37 H26 B F15 N2'
_chemical_formula_weight 794.41
_chemical_name_systematic
; 
 ? 
;
_space_group_IT_number 14
_symmetry_cell_setting monoclinic
_symmetry_space_group_name_Hall '-P 2ybc'
_symmetry_space_group_name_H-M 'P 1 21/c 1'
_atom_sites_solution_hydrogens geom
_atom_sites_solution_primary direct
_atom_sites_solution_secondary difmap
_audit_creation_method SHELXL-97
_cell_angle_alpha 90.00
_cell_angle_beta 98.576(2)
_cell_angle_gamma 90.00
_cell_formula_units_Z 4
_cell_length_a 12.4344(4)
_cell_length_b 13.5100(4)
_cell_length_c 24.1219(7)
_cell_measurement_temperature 150(2)
_cell_volume 4006.9(2)
_computing_structure_refinement 'SHELXL-97 (Sheldrick, 1997)'
_computing_structure_solution 'SHELXS-97 (Sheldrick, 1990)'
_diffrn_ambient_temperature 150(2)
_diffrn_measured_fraction_theta_full 0.985
_diffrn_measured_fraction_theta_max 0.985
_diffrn_radiation_monochromator graphite
_diffrn_radiation_source 'fine-focus sealed tube'
_diffrn_radiation_type MoK\a
_diffrn_radiation_wavelength 0.71073
_diffrn_reflns_av_R_equivalents 0.0579
_diffrn_reflns_av_sigmaI/netI 0.0746
_diffrn_reflns_limit_h_max 16
_diffrn_reflns_limit_h_min -15
_diffrn_reflns_limit_k_max 17
_diffrn_reflns_limit_k_min -17
_diffrn_reflns_limit_l_max 27
_diffrn_reflns_limit_l_min -31
_diffrn_reflns_number 35245
_diffrn_reflns_theta_full 27.53
_diffrn_reflns_theta_max 27.53
_diffrn_reflns_theta_min 1.66
_exptl_absorpt_coefficient_mu 0.126
_exptl_absorpt_correction_T_max 0.9875
_exptl_absorpt_correction_T_min 0.9514
_exptl_absorpt_correction_type empirical
_exptl_crystal_density_diffrn 1.317
_exptl_crystal_density_method 'not measured'
_exptl_crystal_F_000 1608
_exptl_crystal_size_max 0.40
_exptl_crystal_size_mid 0.30
_exptl_crystal_size_min 0.10
_refine_diff_density_max 1.061
_refine_diff_density_min -0.634
_refine_diff_density_rms 0.078
_refine_ls_extinction_method none
_refine_ls_goodness_of_fit_ref 1.154
_refine_ls_hydrogen_treatment constr
_refine_ls_matrix_type full
_refine_ls_number_parameters 502
_refine_ls_number_reflns 9095
_refine_ls_number_restraints 0
_refine_ls_restrained_S_all 1.154
_refine_ls_R_factor_all 0.1298
_refine_ls_R_factor_gt 0.0659
_refine_ls_shift/su_max 0.000
_refine_ls_shift/su_mean 0.000
_refine_ls_structure_factor_coef Fsqd
_refine_ls_weighting_details 'calc w=1/[\s^2^(Fo^2^)+(0.0925P)^2^+0.5530P] where P=(Fo^2^+2Fc^2^)/3'
_refine_ls_weighting_scheme calc
_refine_ls_wR_factor_gt 0.1758
_refine_ls_wR_factor_ref 0.2033
_reflns_number_gt 5076
_reflns_number_total 9095
_reflns_threshold_expression >2sigma(I)
_cod_data_source_file om1009044_si_002.cif
_cod_data_source_block '[ItBuH][PhCCB(C6F5)3]'
_cod_depositor_comments
;
The following automatic conversions were performed:

'_symmetry_cell_setting' value 'Monoclinic' changed to 'monoclinic'
according to /home/saulius/struct/CIF-dictionaries/cif_core.dic
dictionary named 'cif_core.dic' version 2.4.1 from
2010-06-29.

'_exptl_absorpt_correction_type' value 'EMPIRICAL'
changed to 'empirical' according to
/home/saulius/struct/CIF-dictionaries/cif_core.dic dictionary named
'cif_core.dic' version 2.4.1 from 2010-06-29.

Automatic conversion script
Id: cif_fix_values 1715 2011-07-08 13:25:40Z adriana 

The following automatic conversions were performed:

'_refine_ls_hydrogen_treatment' value 'contr' was replaced with the
value 'constr' as specified in the replacement file
'src/cod-tools/trunk/data/replacement-values/replacement_values.lst'.

Automatic conversion script
Id: cif_fix_values 5376 2017-05-30 11:51:03Z andrius 
;
_cod_original_sg_symbol_H-M P2(1)/c
_cod_database_code 4067216

loop_
_symmetry_equiv_pos_as_xyz
'x, y, z'
'-x, y+1/2, -z+1/2'
'-x, -y, -z'
'x, -y-1/2, z-1/2'

loop_
_atom_site_label
_atom_site_type_symbol
_atom_site_fract_x
_atom_site_fract_y
_atom_site_fract_z
_atom_site_U_iso_or_equiv
_atom_site_adp_type
_atom_site_occupancy
_atom_site_symmetry_multiplicity
_atom_site_calc_flag
_atom_site_refinement_flags
F1 F -0.36595(15) 0.69779(14) 0.09047(8) 0.0382(5) Uani 1 1 d .
F2 F -0.50167(16) 0.81833(16) 0.02709(8) 0.0441(5) Uani 1 1 d .
F3 F -0.62980(15) 0.94690(14) 0.07479(8) 0.0389(5) Uani 1 1 d .
F4 F -0.62341(15) 0.94512(13) 0.18846(8) 0.0360(5) Uani 1 1 d .
F5 F -0.48333(14) 0.83286(13) 0.25267(7) 0.0305(4) Uani 1 1 d .
F6 F -0.13331(14) 0.75254(13) 0.30384(8) 0.0349(5) Uani 1 1 d .
F7 F -0.13680(17) 0.73967(17) 0.41214(8) 0.0516(6) Uani 1 1 d .
F8 F -0.31769(19) 0.67511(17) 0.45304(8) 0.0546(6) Uani 1 1 d .
F9 F -0.49689(16) 0.61903(15) 0.37930(8) 0.0445(5) Uani 1 1 d .
F10 F -0.49458(14) 0.62912(13) 0.26940(7) 0.0331(4) Uani 1 1 d .
F11 F -0.14764(14) 0.54385(13) 0.23471(8) 0.0360(5) Uani 1 1 d .
F12 F -0.15443(18) 0.35284(14) 0.20796(9) 0.0513(6) Uani 1 1 d .
F13 F -0.3425(2) 0.26912(14) 0.15697(9) 0.0545(6) Uani 1 1 d .
F14 F -0.52228(17) 0.38475(15) 0.12801(9) 0.0488(5) Uani 1 1 d .
F15 F -0.51689(14) 0.57545(14) 0.15175(8) 0.0393(5) Uani 1 1 d .
N1 N 0.16012(19) 0.57272(19) 0.27333(10) 0.0258(6) Uani 1 1 d .
N2 N 0.1653(2) 0.57446(18) 0.36385(10) 0.0258(6) Uani 1 1 d .
C1 C -0.2110(2) 0.7331(2) 0.19159(13) 0.0250(7) Uani 1 1 d .
C2 C -0.1362(3) 0.7668(2) 0.17145(13) 0.0275(7) Uani 1 1 d .
C3 C -0.0445(2) 0.8007(2) 0.14647(13) 0.0262(7) Uani 1 1 d .
C4 C 0.0214(2) 0.8771(2) 0.17042(14) 0.0319(7) Uani 1 1 d .
H4A H 0.0053 0.9086 0.2034 0.038 Uiso 1 1 calc R
C6 C 0.1104(3) 0.9077(3) 0.14663(16) 0.0442(9) Uani 1 1 d .
H6A H 0.1558 0.9592 0.1637 0.053 Uiso 1 1 calc R
C7 C 0.1330(3) 0.8635(3) 0.09822(17) 0.0500(11) Uani 1 1 d .
H7A H 0.1936 0.8850 0.0817 0.060 Uiso 1 1 calc R
C8 C 0.0680(3) 0.7880(3) 0.07372(16) 0.0465(10) Uani 1 1 d .
H8A H 0.0844 0.7573 0.0406 0.056 Uiso 1 1 calc R
C9 C -0.0206(3) 0.7570(3) 0.09711(15) 0.0377(8) Uani 1 1 d .
H9A H -0.0657 0.7057 0.0797 0.045 Uiso 1 1 calc R
C10 C -0.4153(2) 0.7587(2) 0.17529(13) 0.0244(7) Uani 1 1 d .
C11 C -0.4271(2) 0.7589(2) 0.11733(13) 0.0279(7) Uani 1 1 d .
C12 C -0.4977(3) 0.8200(2) 0.08302(13) 0.0320(8) Uani 1 1 d .
C13 C -0.5621(2) 0.8844(2) 0.10732(13) 0.0289(7) Uani 1 1 d .
C14 C -0.5577(2) 0.8850(2) 0.16424(13) 0.0268(7) Uani 1 1 d .
C15 C -0.4843(2) 0.8237(2) 0.19689(12) 0.0240(6) Uani 1 1 d .
C16 C -0.3154(2) 0.6922(2) 0.27978(13) 0.0248(7) Uani 1 1 d .
C17 C -0.2276(2) 0.7181(2) 0.31947(13) 0.0276(7) Uani 1 1 d .
C18 C -0.2269(3) 0.7136(3) 0.37671(14) 0.0362(8) Uani 1 1 d .
C19 C -0.3174(3) 0.6805(3) 0.39727(14) 0.0372(8) Uani 1 1 d .
C20 C -0.4069(3) 0.6533(2) 0.36058(14) 0.0317(7) Uani 1 1 d .
C21 C -0.4039(2) 0.6587(2) 0.30351(13) 0.0277(7) Uani 1 1 d .
C22 C -0.3307(2) 0.5717(2) 0.19298(12) 0.0253(7) Uani 1 1 d .
C23 C -0.2425(3) 0.5082(2) 0.20683(13) 0.0266(7) Uani 1 1 d .
C24 C -0.2439(3) 0.4091(2) 0.19423(14) 0.0341(8) Uani 1 1 d .
C25 C -0.3381(3) 0.3669(2) 0.16766(14) 0.0374(8) Uani 1 1 d .
C26 C -0.4285(3) 0.4246(2) 0.15353(13) 0.0340(8) Uani 1 1 d .
C27 C -0.4239(3) 0.5247(2) 0.16665(13) 0.0293(7) Uani 1 1 d .
C28 C 0.2119(2) 0.5387(2) 0.32184(13) 0.0271(7) Uani 1 1 d .
H28A H 0.2728 0.4954 0.3259 0.033 Uiso 1 1 calc R
C29 C 0.0769(2) 0.6326(2) 0.28532(13) 0.0283(7) Uani 1 1 d .
H29A H 0.0263 0.6669 0.2587 0.034 Uiso 1 1 calc R
C30 C 0.0799(2) 0.6340(2) 0.34047(14) 0.0296(7) Uani 1 1 d .
H30A H 0.0320 0.6695 0.3604 0.036 Uiso 1 1 calc R
C31 C 0.2021(3) 0.5592(2) 0.42490(13) 0.0300(7) Uani 1 1 d .
C32 C 0.1049(3) 0.5258(3) 0.45215(14) 0.0397(9) Uani 1 1 d .
H32A H 0.0758 0.4639 0.4348 0.060 Uiso 1 1 calc R
H32B H 0.0484 0.5769 0.4468 0.060 Uiso 1 1 calc R
H32C H 0.1282 0.5151 0.4923 0.060 Uiso 1 1 calc R
C33 C 0.2461(3) 0.6589(3) 0.44927(15) 0.0391(8) Uani 1 1 d .
H33A H 0.3080 0.6792 0.4311 0.059 Uiso 1 1 calc R
H33B H 0.2696 0.6520 0.4897 0.059 Uiso 1 1 calc R
H33C H 0.1887 0.7091 0.4425 0.059 Uiso 1 1 calc R
C34 C 0.2903(3) 0.4808(3) 0.43307(15) 0.0411(9) Uani 1 1 d .
H34A H 0.3535 0.5038 0.4168 0.062 Uiso 1 1 calc R
H34B H 0.2626 0.4194 0.4145 0.062 Uiso 1 1 calc R
H34C H 0.3118 0.4684 0.4732 0.062 Uiso 1 1 calc R
C35 C 0.1906(3) 0.5548(2) 0.21597(13) 0.0297(7) Uani 1 1 d .
C36 C 0.2794(3) 0.4762(2) 0.22073(14) 0.0347(8) Uani 1 1 d .
H36A H 0.2541 0.4163 0.2377 0.052 Uiso 1 1 calc R
H36B H 0.3448 0.5012 0.2443 0.052 Uiso 1 1 calc R
H36C H 0.2963 0.4606 0.1833 0.052 Uiso 1 1 calc R
C37 C 0.2321(3) 0.6535(3) 0.19588(15) 0.0398(8) Uani 1 1 d .
H37A H 0.2954 0.6754 0.2222 0.060 Uiso 1 1 calc R
H37B H 0.1745 0.7034 0.1941 0.060 Uiso 1 1 calc R
H37C H 0.2529 0.6448 0.1586 0.060 Uiso 1 1 calc R
C38 C 0.0889(3) 0.5191(3) 0.17799(15) 0.0445(9) Uani 1 1 d .
H38A H 0.0650 0.4560 0.1921 0.067 Uiso 1 1 calc R
H38B H 0.1054 0.5099 0.1398 0.067 Uiso 1 1 calc R
H38C H 0.0310 0.5684 0.1776 0.067 Uiso 1 1 calc R
B1 B -0.3189(3) 0.6897(2) 0.21134(15) 0.0239(7) Uani 1 1 d .

loop_
_atom_site_aniso_label
_atom_site_aniso_U_11
_atom_site_aniso_U_22
_atom_site_aniso_U_33
_atom_site_aniso_U_23
_atom_site_aniso_U_13
_atom_site_aniso_U_12
F1 0.0400(11) 0.0461(12) 0.0301(10) -0.0029(9) 0.0108(8) 0.0097(9)
F2 0.0444(12) 0.0625(14) 0.0245(10) 0.0051(9) 0.0024(8) 0.0024(10)
F3 0.0327(10) 0.0380(11) 0.0423(11) 0.0118(9) -0.0064(8) 0.0021(9)
F4 0.0351(10) 0.0300(10) 0.0429(11) -0.0018(8) 0.0056(9) 0.0080(8)
F5 0.0344(10) 0.0290(10) 0.0285(10) -0.0019(7) 0.0064(8) 0.0056(8)
F6 0.0237(9) 0.0409(11) 0.0395(11) -0.0001(8) 0.0029(8) -0.0028(8)
F7 0.0469(13) 0.0708(15) 0.0333(12) -0.0042(10) -0.0062(9) -0.0035(11)
F8 0.0705(15) 0.0672(15) 0.0278(11) 0.0078(10) 0.0130(10) 0.0040(12)
F9 0.0449(12) 0.0479(12) 0.0460(12) 0.0146(10) 0.0243(10) 0.0043(10)
F10 0.0259(9) 0.0355(10) 0.0389(11) 0.0029(8) 0.0078(8) -0.0050(8)
F11 0.0293(10) 0.0286(10) 0.0482(12) 0.0004(8) -0.0003(8) 0.0026(8)
F12 0.0582(14) 0.0288(11) 0.0660(15) -0.0028(10) 0.0066(11) 0.0158(10)
F13 0.0804(17) 0.0236(10) 0.0599(14) -0.0164(10) 0.0120(12) -0.0056(10)
F14 0.0529(13) 0.0404(12) 0.0513(13) -0.0089(10) 0.0019(10) -0.0226(10)
F15 0.0258(10) 0.0377(11) 0.0531(12) -0.0001(9) 0.0019(9) -0.0050(8)
N1 0.0235(13) 0.0270(14) 0.0261(14) 0.0029(11) 0.0010(10) 0.0018(11)
N2 0.0239(13) 0.0263(13) 0.0270(14) -0.0016(11) 0.0035(11) 0.0025(11)
C1 0.0236(16) 0.0240(15) 0.0273(17) 0.0009(13) 0.0035(13) 0.0024(13)
C2 0.0281(17) 0.0243(16) 0.0300(17) 0.0032(13) 0.0044(13) 0.0025(13)
C3 0.0235(15) 0.0256(16) 0.0302(17) 0.0106(13) 0.0066(13) 0.0031(13)
C4 0.0270(16) 0.0356(18) 0.0327(18) 0.0073(14) 0.0029(13) -0.0011(14)
C6 0.0293(18) 0.049(2) 0.053(2) 0.0196(19) 0.0027(17) -0.0056(17)
C7 0.0301(19) 0.071(3) 0.051(3) 0.029(2) 0.0153(17) 0.0061(19)
C8 0.043(2) 0.063(3) 0.037(2) 0.0130(19) 0.0200(17) 0.012(2)
C9 0.040(2) 0.0373(19) 0.037(2) 0.0050(15) 0.0122(16) 0.0037(16)
C10 0.0220(15) 0.0232(15) 0.0287(17) -0.0007(13) 0.0059(12) -0.0031(12)
C11 0.0275(17) 0.0274(16) 0.0296(18) 0.0016(13) 0.0071(13) -0.0006(13)
C12 0.0271(17) 0.041(2) 0.0275(18) 0.0020(14) 0.0021(13) -0.0069(15)
C13 0.0212(15) 0.0265(16) 0.0364(19) 0.0060(14) -0.0045(13) -0.0024(13)
C14 0.0197(15) 0.0217(15) 0.0392(19) 0.0002(14) 0.0053(13) 0.0010(13)
C15 0.0239(15) 0.0252(16) 0.0233(16) 0.0016(12) 0.0044(12) -0.0039(13)
C16 0.0264(16) 0.0155(14) 0.0330(17) 0.0013(12) 0.0064(13) 0.0027(12)
C17 0.0275(16) 0.0221(16) 0.0342(18) 0.0002(13) 0.0082(13) 0.0019(13)
C18 0.042(2) 0.0345(19) 0.0292(19) 0.0006(15) -0.0029(15) 0.0045(16)
C19 0.049(2) 0.037(2) 0.0269(18) 0.0059(14) 0.0106(16) 0.0071(17)
C20 0.0361(18) 0.0270(16) 0.0355(19) 0.0060(14) 0.0168(15) 0.0033(14)
C21 0.0271(16) 0.0211(15) 0.0353(19) 0.0041(13) 0.0059(13) 0.0031(13)
C22 0.0271(16) 0.0239(15) 0.0270(16) 0.0009(13) 0.0108(12) -0.0028(13)
C23 0.0304(17) 0.0255(16) 0.0254(16) -0.0003(13) 0.0088(13) -0.0021(13)
C24 0.043(2) 0.0261(17) 0.0349(19) 0.0000(14) 0.0120(15) 0.0081(15)
C25 0.056(2) 0.0234(17) 0.0361(19) -0.0059(14) 0.0167(17) -0.0075(16)
C26 0.043(2) 0.0313(18) 0.0286(18) -0.0030(14) 0.0082(15) -0.0131(16)
C27 0.0300(18) 0.0299(17) 0.0293(17) 0.0000(13) 0.0089(14) -0.0027(14)
C28 0.0246(16) 0.0280(16) 0.0288(17) 0.0022(13) 0.0038(13) 0.0019(13)
C29 0.0261(16) 0.0254(16) 0.0327(18) -0.0001(13) 0.0020(13) 0.0023(13)
C30 0.0265(16) 0.0280(17) 0.0340(19) -0.0006(14) 0.0035(13) 0.0035(13)
C31 0.0309(17) 0.0328(18) 0.0258(17) -0.0003(13) 0.0024(13) -0.0018(14)
C32 0.046(2) 0.045(2) 0.0296(19) -0.0040(15) 0.0102(16) -0.0112(17)
C33 0.043(2) 0.0385(19) 0.035(2) -0.0013(15) 0.0019(15) -0.0141(16)
C34 0.045(2) 0.049(2) 0.0289(19) 0.0098(16) 0.0039(15) 0.0114(17)
C35 0.0300(17) 0.0339(18) 0.0258(17) 0.0020(13) 0.0056(13) 0.0016(14)
C36 0.040(2) 0.0332(18) 0.0333(19) -0.0003(14) 0.0130(15) 0.0035(15)
C37 0.044(2) 0.041(2) 0.037(2) 0.0115(16) 0.0144(16) 0.0063(17)
C38 0.040(2) 0.062(3) 0.031(2) -0.0072(17) 0.0036(15) 0.0006(18)
B1 0.0219(17) 0.0213(17) 0.0300(19) 0.0010(14) 0.0083(14) 0.0000(14)

loop_
_atom_type_symbol
_atom_type_description
_atom_type_scat_dispersion_real
_atom_type_scat_dispersion_imag
_atom_type_scat_source
C C 0.0033 0.0016 'International Tables Vol C Tables 4.2.6.8 and 6.1.1.4'
H H 0.0000 0.0000 'International Tables Vol C Tables 4.2.6.8 and 6.1.1.4'
B B 0.0013 0.0007 'International Tables Vol C Tables 4.2.6.8 and 6.1.1.4'
N N 0.0061 0.0033 'International Tables Vol C Tables 4.2.6.8 and 6.1.1.4'
F F 0.0171 0.0103 'International Tables Vol C Tables 4.2.6.8 and 6.1.1.4'

loop_
_geom_angle_atom_site_label_1
_geom_angle_atom_site_label_2
_geom_angle_atom_site_label_3
_geom_angle
C28 N1 C29 107.4(3)
C28 N1 C35 126.6(3)
C29 N1 C35 125.9(2)
C28 N2 C30 107.2(3)
C28 N2 C31 126.7(3)
C30 N2 C31 126.0(3)
C2 C1 B1 173.3(3)
C1 C2 C3 176.3(3)
C4 C3 C9 118.6(3)
C4 C3 C2 121.1(3)
C9 C3 C2 120.2(3)
C6 C4 C3 120.6(3)
C4 C6 C7 119.9(4)
C8 C7 C6 120.2(3)
C7 C8 C9 120.2(4)
C8 C9 C3 120.3(3)
C11 C10 C15 113.6(3)
C11 C10 B1 119.4(3)
C15 C10 B1 126.9(3)
F1 C11 C12 115.4(3)
F1 C11 C10 120.0(3)
C12 C11 C10 124.6(3)
F2 C12 C13 120.2(3)
F2 C12 C11 121.0(3)
C13 C12 C11 118.7(3)
F3 C13 C14 120.4(3)
F3 C13 C12 119.9(3)
C14 C13 C12 119.7(3)
F4 C14 C13 120.3(3)
F4 C14 C15 120.3(3)
C13 C14 C15 119.4(3)
F5 C15 C14 114.7(3)
F5 C15 C10 121.4(3)
C14 C15 C10 123.9(3)
C17 C16 C21 112.8(3)
C17 C16 B1 126.8(3)
C21 C16 B1 120.2(3)
F6 C17 C18 114.4(3)
F6 C17 C16 121.1(3)
C18 C17 C16 124.5(3)
F7 C18 C19 120.3(3)
F7 C18 C17 120.1(3)
C19 C18 C17 119.6(3)
F8 C19 C20 120.6(3)
F8 C19 C18 120.3(3)
C20 C19 C18 119.2(3)
F9 C20 C19 120.8(3)
F9 C20 C21 119.9(3)
C19 C20 C21 119.3(3)
F10 C21 C20 116.4(3)
F10 C21 C16 119.0(3)
C20 C21 C16 124.6(3)
C23 C22 C27 113.7(3)
C23 C22 B1 119.5(3)
C27 C22 B1 126.7(3)
F11 C23 C24 116.0(3)
F11 C23 C22 119.7(3)
C24 C23 C22 124.3(3)
F12 C24 C25 119.8(3)
F12 C24 C23 120.9(3)
C25 C24 C23 119.3(3)
F13 C25 C24 120.3(3)
F13 C25 C26 120.2(3)
C24 C25 C26 119.5(3)
F14 C26 C27 119.8(3)
F14 C26 C25 120.6(3)
C27 C26 C25 119.6(3)
F15 C27 C26 115.5(3)
F15 C27 C22 120.9(3)
C26 C27 C22 123.6(3)
N1 C28 N2 109.6(3)
C30 C29 N1 108.0(3)
C29 C30 N2 107.8(3)
N2 C31 C34 109.6(3)
N2 C31 C32 108.7(3)
C34 C31 C32 109.9(3)
N2 C31 C33 107.2(3)
C34 C31 C33 110.7(3)
C32 C31 C33 110.7(3)
N1 C35 C36 108.7(2)
N1 C35 C38 107.6(3)
C36 C35 C38 110.6(3)
N1 C35 C37 107.0(3)
C36 C35 C37 110.8(3)
C38 C35 C37 111.9(3)
C1 B1 C16 113.2(3)
C1 B1 C10 102.1(2)
C16 B1 C10 115.0(2)
C1 B1 C22 108.6(2)
C16 B1 C22 106.0(2)
C10 B1 C22 111.8(2)

loop_
_geom_bond_atom_site_label_1
_geom_bond_atom_site_label_2
_geom_bond_distance
F1 C11 1.352(4)
F2 C12 1.343(4)
F3 C13 1.357(3)
F4 C14 1.346(3)
F5 C15 1.349(3)
F6 C17 1.366(4)
F7 C18 1.351(4)
F8 C19 1.348(4)
F9 C20 1.349(4)
F10 C21 1.354(3)
F11 C23 1.356(3)
F12 C24 1.347(4)
F13 C25 1.346(4)
F14 C26 1.347(4)
F15 C27 1.346(4)
N1 C28 1.331(4)
N1 C29 1.378(4)
N1 C35 1.508(4)
N2 C28 1.331(4)
N2 C30 1.383(4)
N2 C31 1.490(4)
C1 C2 1.201(4)
C1 B1 1.601(4)
C2 C3 1.441(4)
C3 C4 1.389(4)
C3 C9 1.400(5)
C4 C6 1.383(5)
C6 C7 1.378(6)
C7 C8 1.378(6)
C8 C9 1.375(5)
C10 C11 1.384(4)
C10 C15 1.383(4)
C10 B1 1.658(4)
C11 C12 1.385(4)
C12 C13 1.372(5)
C13 C14 1.366(4)
C14 C15 1.388(4)
C16 C17 1.385(4)
C16 C21 1.389(4)
C16 B1 1.645(5)
C17 C18 1.381(5)
C18 C19 1.370(5)
C19 C20 1.366(5)
C20 C21 1.385(4)
C22 C23 1.394(4)
C22 C27 1.389(4)
C22 B1 1.655(5)
C23 C24 1.373(4)
C24 C25 1.373(5)
C25 C26 1.369(5)
C26 C27 1.387(5)
C29 C30 1.325(4)
C31 C34 1.517(5)
C31 C32 1.527(5)
C31 C33 1.538(5)
C35 C36 1.524(4)
C35 C38 1.525(5)
C35 C37 1.534(5)

loop_
_cod_related_entry_id
_cod_related_entry_database
_cod_related_entry_code
1 ChemSpider 30659694
